data_4108764
loop_
_publ_author_name
'Kevin D. Hesp'
'Robert McDonald'
'Michael J. Ferguson'
'Mark Stradiotto'

_publ_section_title
;
 New Cationic and Zwitterionic Cp*M(\k2-P,S) Complexes (M = Rh, Ir):
 Divergent Reactivity Pathways Arising from Alternative Modes of Ancillary
 Ligand Participation in Substrate Activation
;
_journal_name_full 'Journal of the American Chemical Society'
_journal_page_first 16394
_journal_page_last 16406
_journal_paper_doi 10.1021/ja8062277
_journal_volume 130
_journal_year 2008
_chemical_formula_sum 'C37 H46 Ir P S Si'
_chemical_formula_weight 774.06
_chemical_name_systematic
;
 ?
;
_space_group_IT_number 33
_symmetry_cell_setting orthorhombic
_symmetry_space_group_name_Hall 'P 2c -2n'
_symmetry_space_group_name_H-M 'P n a 21'
_atom_sites_solution_hydrogens geom
_atom_sites_solution_primary direct
_atom_sites_solution_secondary difmap
_audit_creation_method SHELXL-97
_cell_angle_alpha 90.00
_cell_angle_beta 90.00
_cell_angle_gamma 90.00
_cell_formula_units_Z 4
_cell_length_a 16.2760(12)
_cell_length_b 9.3991(7)
_cell_length_c 22.3078(16)
_cell_measurement_reflns_used 6591
_cell_measurement_temperature 193(2)
_cell_measurement_theta_max 27.46
_cell_measurement_theta_min 2.35
_cell_volume 3412.6(4)
_computing_cell_refinement 'Bruker SAINT (Bruker, 1997)'
_computing_data_collection 'Bruker SMART (Bruker, 1997)'
_computing_data_reduction 'Bruker SAINT (Bruker, 1997)'
_computing_molecular_graphics 'Bruker SHELXTL (Bruker, 1997)'
_computing_publication_material 'Bruker SHELXTL (Bruker, 1997)'
_computing_structure_refinement 'SHELXL-97 (Sheldrick, 1997)'
_computing_structure_solution 'SIR97 (Altomare et al., 1999)'
_diffrn_ambient_temperature 193(2)
_diffrn_detector_area_resol_mean 8.192
_diffrn_measured_fraction_theta_full 1.000
_diffrn_measured_fraction_theta_max 1.000
_diffrn_measurement_device_type 'Bruker PLATFORM diffractometer/SMART 1000 CCD area detector'
_diffrn_measurement_method '\w scans'
_diffrn_radiation_monochromator graphite
_diffrn_radiation_source 'fine-focus sealed tube'
_diffrn_radiation_type MoK\a
_diffrn_radiation_wavelength 0.71073
_diffrn_reflns_av_R_equivalents 0.0331
_diffrn_reflns_av_sigmaI/netI 0.0385
_diffrn_reflns_limit_h_max 21
_diffrn_reflns_limit_h_min -21
_diffrn_reflns_limit_k_max 12
_diffrn_reflns_limit_k_min -12
_diffrn_reflns_limit_l_max 28
_diffrn_reflns_limit_l_min -28
_diffrn_reflns_number 28450
_diffrn_reflns_theta_full 25.25
_diffrn_reflns_theta_max 27.48
_diffrn_reflns_theta_min 1.83
_diffrn_standards_decay_% 0
_diffrn_standards_interval_time 0
_diffrn_standards_number 0
_exptl_absorpt_coefficient_mu 4.080
_exptl_absorpt_correction_T_max 0.5271
_exptl_absorpt_correction_T_min 0.4410
_exptl_absorpt_correction_type integration
_exptl_absorpt_process_details 'Bruker SHELXTL (Bruker, 1997)'
_exptl_crystal_colour yellow
_exptl_crystal_density_diffrn 1.507
_exptl_crystal_description block
_exptl_crystal_F_000 1560
_exptl_crystal_size_max 0.24
_exptl_crystal_size_mid 0.20
_exptl_crystal_size_min 0.18
_refine_diff_density_max 3.800
_refine_diff_density_min -0.362
_refine_diff_density_rms 0.118
_refine_ls_abs_structure_details 'Flack H D (1983), Acta Cryst. A39, 876-881'
_refine_ls_abs_structure_Flack 0.002(5)
_refine_ls_extinction_method none
_refine_ls_goodness_of_fit_ref 1.028
_refine_ls_hydrogen_treatment constr
_refine_ls_matrix_type full
_refine_ls_number_parameters 379
_refine_ls_number_reflns 7816
_refine_ls_number_restraints 2
_refine_ls_restrained_S_all 1.028
_refine_ls_R_factor_all 0.0315
_refine_ls_R_factor_gt 0.0274
_refine_ls_shift/su_max 0.001
_refine_ls_shift/su_mean 0.000
_refine_ls_structure_factor_coef Fsqd
_refine_ls_weighting_details 'calc w=1/[\s^2^(Fo^2^)+(0.0363P)^2^+0.0000P] where P=(Fo^2^+2Fc^2^)/3'
_refine_ls_weighting_scheme calc
_refine_ls_wR_factor_gt 0.0639
_refine_ls_wR_factor_ref 0.0657
_reflns_number_gt 7138
_reflns_number_total 7816
_reflns_threshold_expression I>2\s(I)
_cod_data_source_file ja8062277_si_001_3.cif
_cod_data_source_block dal0799
_cod_database_code 4108764

loop_
_symmetry_equiv_pos_as_xyz
'x, y, z'
'-x, -y, z+1/2'
'x+1/2, -y+1/2, z'
'-x+1/2, y+1/2, z+1/2'

loop_
_atom_site_label
_atom_site_type_symbol
_atom_site_fract_x
_atom_site_fract_y
_atom_site_fract_z
_atom_site_U_iso_or_equiv
_atom_site_adp_type
_atom_site_occupancy
_atom_site_symmetry_multiplicity
_atom_site_calc_flag
_atom_site_refinement_flags
Ir Ir 0.115450(7) 0.474089(13) 0.419998(13) 0.02220(5) Uani 1 1 d D
S S 0.03921(6) 0.34943(12) 0.34792(5) 0.0336(2) Uani 1 1 d .
P P 0.22861(6) 0.37454(11) 0.37817(5) 0.02141(19) Uani 1 1 d .
Si Si 0.04420(7) 0.22393(14) 0.19683(5) 0.0273(2) Uani 1 1 d .
H1SI H -0.0064 0.2755 0.2100 0.033 Uiso 1 1 calc R
C1 C 0.0909(3) 0.1350(5) 0.26531(19) 0.0257(8) Uani 1 1 d .
H1A H 0.0524 0.0619 0.2818 0.031 Uiso 1 1 calc R
C2 C 0.1113(2) 0.2437(5) 0.31241(18) 0.0245(8) Uani 1 1 d .
C3 C 0.1938(2) 0.2474(4) 0.32361(17) 0.0231(8) Uani 1 1 d .
C3A C 0.2340(2) 0.1388(4) 0.28721(18) 0.0245(8) Uani 1 1 d .
C4 C 0.3159(2) 0.0945(5) 0.2828(2) 0.0299(9) Uani 1 1 d .
H4 H 0.3573 0.1394 0.3061 0.036 Uiso 1 1 calc R
C5 C 0.3361(3) -0.0149(5) 0.2443(2) 0.0346(10) Uani 1 1 d .
H5 H 0.3917 -0.0450 0.2414 0.041 Uiso 1 1 calc R
C6 C 0.2761(3) -0.0823(6) 0.2093(2) 0.0346(12) Uani 1 1 d .
H6 H 0.2912 -0.1564 0.1826 0.042 Uiso 1 1 calc R
C7 C 0.1943(3) -0.0408(4) 0.2137(2) 0.0299(9) Uani 1 1 d .
H7 H 0.1531 -0.0867 0.1906 0.036 Uiso 1 1 calc R
C7A C 0.1740(2) 0.0690(5) 0.25263(17) 0.0237(8) Uani 1 1 d .
C10 C 0.0276(2) 0.6589(4) 0.4193(3) 0.0358(8) Uani 1 1 d .
C11 C 0.0245(3) 0.5844(5) 0.4753(2) 0.0340(10) Uani 1 1 d .
C12 C 0.1035(3) 0.5991(5) 0.5035(2) 0.0312(10) Uani 1 1 d .
C13 C 0.1550(3) 0.6787(4) 0.46286(19) 0.0286(9) Uani 1 1 d .
C14 C 0.1065(3) 0.7196(5) 0.4114(2) 0.0345(12) Uani 1 1 d .
C15 C -0.0436(3) 0.6765(7) 0.3779(3) 0.0652(18) Uani 1 1 d .
H15A H -0.0742 0.7624 0.3888 0.078 Uiso 1 1 calc R
H15B H -0.0797 0.5934 0.3810 0.078 Uiso 1 1 calc R
H15C H -0.0235 0.6851 0.3366 0.078 Uiso 1 1 calc R
C16 C -0.0508(4) 0.5170(6) 0.5022(3) 0.064(2) Uani 1 1 d .
H16A H -0.0900 0.5914 0.5136 0.077 Uiso 1 1 calc R
H16B H -0.0351 0.4623 0.5378 0.077 Uiso 1 1 calc R
H16C H -0.0762 0.4535 0.4727 0.077 Uiso 1 1 calc R
C17 C 0.1256(4) 0.5547(7) 0.5658(2) 0.0516(15) Uani 1 1 d .
H17A H 0.1095 0.6294 0.5941 0.062 Uiso 1 1 calc R
H17B H 0.1851 0.5392 0.5684 0.062 Uiso 1 1 calc R
H17C H 0.0969 0.4662 0.5758 0.062 Uiso 1 1 calc R
C18 C 0.2391(3) 0.7342(5) 0.4770(2) 0.0420(11) Uani 1 1 d .
H18A H 0.2343 0.8254 0.4981 0.050 Uiso 1 1 calc R
H18B H 0.2699 0.7478 0.4397 0.050 Uiso 1 1 calc R
H18C H 0.2681 0.6658 0.5025 0.050 Uiso 1 1 calc R
C19 C 0.1316(4) 0.8198(7) 0.3632(3) 0.0610(16) Uani 1 1 d .
H19A H 0.1084 0.9141 0.3713 0.073 Uiso 1 1 calc R
H19B H 0.1113 0.7851 0.3245 0.073 Uiso 1 1 calc R
H19C H 0.1917 0.8264 0.3620 0.073 Uiso 1 1 calc R
C21 C 0.2965(2) 0.2722(4) 0.42866(19) 0.0277(9) Uani 1 1 d .
H21 H 0.3455 0.2410 0.4050 0.033 Uiso 1 1 calc R
C22 C 0.2529(3) 0.1391(5) 0.4515(2) 0.0423(12) Uani 1 1 d .
H22A H 0.2899 0.0859 0.4779 0.051 Uiso 1 1 calc R
H22B H 0.2371 0.0792 0.4174 0.051 Uiso 1 1 calc R
H22C H 0.2035 0.1668 0.4738 0.051 Uiso 1 1 calc R
C23 C 0.3267(3) 0.3639(6) 0.4802(2) 0.0496(14) Uani 1 1 d .
H23A H 0.3630 0.3075 0.5060 0.060 Uiso 1 1 calc R
H23B H 0.2796 0.3976 0.5036 0.060 Uiso 1 1 calc R
H23C H 0.3571 0.4456 0.4643 0.060 Uiso 1 1 calc R
C24 C 0.2959(3) 0.5034(4) 0.3389(2) 0.0297(9) Uani 1 1 d .
H24 H 0.3030 0.5866 0.3663 0.036 Uiso 1 1 calc R
C25 C 0.3806(3) 0.4544(6) 0.3218(3) 0.0511(16) Uani 1 1 d .
H25A H 0.4096 0.5315 0.3011 0.061 Uiso 1 1 calc R
H25B H 0.3764 0.3718 0.2951 0.061 Uiso 1 1 calc R
H25C H 0.4110 0.4277 0.3580 0.061 Uiso 1 1 calc R
C26 C 0.2498(4) 0.5578(6) 0.2834(2) 0.0474(13) Uani 1 1 d .
H26A H 0.2842 0.6265 0.2619 0.057 Uiso 1 1 calc R
H26B H 0.1986 0.6042 0.2959 0.057 Uiso 1 1 calc R
H26C H 0.2370 0.4776 0.2569 0.057 Uiso 1 1 calc R
C31 C 0.1169(3) 0.3578(5) 0.1646(2) 0.0323(10) Uani 1 1 d .
C32 C 0.0948(4) 0.4998(6) 0.1617(3) 0.0405(12) Uani 1 1 d .
H32 H 0.0424 0.5277 0.1763 0.049 Uiso 1 1 calc R
C33 C 0.1462(4) 0.6021(5) 0.1384(2) 0.0489(13) Uani 1 1 d .
H33 H 0.1284 0.6982 0.1360 0.059 Uiso 1 1 calc R
C34 C 0.2230(4) 0.5651(6) 0.1186(2) 0.0495(14) Uani 1 1 d .
H34 H 0.2591 0.6357 0.1031 0.059 Uiso 1 1 calc R
C35 C 0.2479(4) 0.4237(7) 0.1212(3) 0.0469(15) Uani 1 1 d .
H35 H 0.3013 0.3977 0.1079 0.056 Uiso 1 1 calc R
C36 C 0.1952(3) 0.3209(5) 0.1430(2) 0.0384(11) Uani 1 1 d .
H36 H 0.2120 0.2241 0.1434 0.046 Uiso 1 1 calc R
C41 C 0.0126(3) 0.0847(5) 0.1404(2) 0.0303(9) Uani 1 1 d .
C42 C 0.0112(3) 0.1167(6) 0.0797(2) 0.0433(12) Uani 1 1 d .
H42 H 0.0310 0.2062 0.0662 0.052 Uiso 1 1 calc R
C43 C -0.0192(4) 0.0184(7) 0.0381(3) 0.0565(17) Uani 1 1 d .
H43 H -0.0212 0.0425 -0.0033 0.068 Uiso 1 1 calc R
C44 C -0.0462(3) -0.1135(7) 0.0570(3) 0.0563(17) Uani 1 1 d .
H44 H -0.0651 -0.1808 0.0284 0.068 Uiso 1 1 calc R
C45 C -0.0458(3) -0.1480(7) 0.1167(3) 0.0519(14) Uani 1 1 d .
H45 H -0.0648 -0.2385 0.1296 0.062 Uiso 1 1 calc R
C46 C -0.0172(3) -0.0486(6) 0.1581(3) 0.0426(12) Uani 1 1 d .
H46 H -0.0178 -0.0720 0.1996 0.051 Uiso 1 1 calc R
H1 H 0.121(2) 0.322(3) 0.4497(18) 0.021(12) Uiso 1 1 d D

loop_
_atom_site_aniso_label
_atom_site_aniso_U_11
_atom_site_aniso_U_22
_atom_site_aniso_U_33
_atom_site_aniso_U_23
_atom_site_aniso_U_13
_atom_site_aniso_U_12
Ir 0.02214(7) 0.02239(7) 0.02206(7) -0.00205(12) 0.00077(11) -0.00181(5)
S 0.0192(4) 0.0404(6) 0.0412(6) -0.0186(5) -0.0008(4) 0.0001(4)
P 0.0196(4) 0.0218(5) 0.0227(5) -0.0012(4) -0.0016(4) -0.0020(4)
Si 0.0258(5) 0.0288(6) 0.0273(6) -0.0051(5) -0.0027(4) 0.0021(5)
C1 0.0210(18) 0.027(2) 0.029(2) -0.0025(17) -0.0011(16) -0.0002(17)
C2 0.0229(18) 0.028(2) 0.023(2) 0.0002(16) 0.0013(14) -0.0041(16)
C3 0.0221(18) 0.024(2) 0.0230(18) -0.0007(15) -0.0001(14) -0.0031(16)
C3A 0.0246(19) 0.026(2) 0.0228(19) 0.0038(16) 0.0021(15) -0.0011(15)
C4 0.0220(19) 0.032(2) 0.035(2) -0.0024(18) 0.0009(17) -0.0008(16)
C5 0.027(2) 0.037(3) 0.040(3) 0.0004(19) 0.0059(19) 0.0049(18)
C6 0.040(3) 0.030(3) 0.034(3) -0.004(2) 0.007(2) 0.003(2)
C7 0.035(2) 0.026(2) 0.029(2) -0.0039(16) 0.0011(18) -0.0012(17)
C7A 0.0244(19) 0.0245(19) 0.0220(18) 0.0025(16) 0.0013(14) -0.0020(16)
C10 0.036(2) 0.033(2) 0.039(2) -0.009(3) -0.005(3) 0.0111(15)
C11 0.029(2) 0.032(2) 0.041(3) -0.013(2) 0.0095(19) -0.0029(19)
C12 0.041(2) 0.028(3) 0.025(2) 0.0005(17) 0.0013(17) -0.0030(18)
C13 0.031(2) 0.025(2) 0.030(2) -0.0034(16) 0.0042(18) 0.0006(18)
C14 0.051(2) 0.025(2) 0.028(3) -0.004(2) 0.002(2) 0.0010(16)
C15 0.056(3) 0.056(4) 0.084(4) -0.023(3) -0.031(3) 0.029(3)
C16 0.052(4) 0.064(4) 0.077(5) -0.035(3) 0.038(3) -0.023(3)
C17 0.083(5) 0.046(3) 0.026(3) -0.002(2) 0.000(2) -0.009(3)
C18 0.036(2) 0.032(3) 0.059(3) -0.016(2) -0.003(2) -0.011(2)
C19 0.104(5) 0.034(3) 0.045(3) 0.009(3) 0.003(3) -0.002(3)
C21 0.0237(16) 0.0320(19) 0.027(2) -0.0007(18) -0.0050(16) 0.0038(14)
C22 0.041(3) 0.044(3) 0.042(3) 0.014(2) -0.004(2) 0.002(2)
C23 0.051(3) 0.050(3) 0.047(3) -0.008(2) -0.031(2) 0.006(2)
C24 0.030(2) 0.026(2) 0.033(2) -0.0027(17) 0.0112(18) -0.0075(16)
C25 0.035(3) 0.040(3) 0.078(4) 0.002(3) 0.031(3) -0.004(2)
C26 0.062(3) 0.044(3) 0.036(3) 0.013(2) 0.003(2) -0.012(2)
C31 0.040(2) 0.033(3) 0.025(2) -0.0007(18) -0.0031(17) -0.0028(18)
C32 0.045(3) 0.037(3) 0.040(3) -0.004(2) -0.010(2) 0.002(2)
C33 0.078(4) 0.026(3) 0.043(3) -0.002(2) -0.016(3) -0.009(3)
C34 0.070(4) 0.049(3) 0.030(3) 0.005(2) -0.008(2) -0.028(3)
C35 0.056(4) 0.052(3) 0.033(3) -0.004(3) 0.010(3) -0.008(3)
C36 0.049(3) 0.033(3) 0.033(2) 0.0006(19) 0.005(2) 0.000(2)
C41 0.028(2) 0.033(2) 0.030(2) -0.0097(18) -0.0082(17) 0.0049(18)
C42 0.048(3) 0.041(3) 0.041(3) -0.003(2) -0.008(2) 0.006(2)
C43 0.061(4) 0.074(4) 0.035(3) -0.020(3) -0.017(3) 0.016(3)
C44 0.039(3) 0.058(4) 0.072(4) -0.034(3) -0.023(3) 0.011(3)
C45 0.041(3) 0.048(3) 0.066(4) -0.019(3) -0.009(3) -0.005(2)
C46 0.040(3) 0.041(3) 0.046(3) -0.010(2) -0.003(2) -0.006(2)

loop_
_atom_type_symbol
_atom_type_description
_atom_type_scat_dispersion_real
_atom_type_scat_dispersion_imag
_atom_type_scat_source
C C 0.0033 0.0016 'International Tables Vol C Tables 4.2.6.8 and 6.1.1.4'
H H 0.0000 0.0000 'International Tables Vol C Tables 4.2.6.8 and 6.1.1.4'
Si Si 0.0817 0.0704 'International Tables Vol C Tables 4.2.6.8 and 6.1.1.4'
P P 0.1023 0.0942 'International Tables Vol C Tables 4.2.6.8 and 6.1.1.4'
S S 0.1246 0.1234 'International Tables Vol C Tables 4.2.6.8 and 6.1.1.4'
Ir Ir -1.4442 7.9887 'International Tables Vol C Tables 4.2.6.8 and 6.1.1.4'

loop_
_geom_angle_atom_site_label_1
_geom_angle_atom_site_label_2
_geom_angle_atom_site_label_3
_geom_angle
H1 Ir C11 103.3(15)
H1 Ir C12 97.6(16)
C11 Ir C12 38.16(16)
H1 Ir C13 125.5(16)
C11 Ir C13 63.09(16)
C12 Ir C13 37.81(16)
H1 Ir C10 137.5(14)
C11 Ir C10 37.6(2)
C12 Ir C10 62.6(2)
C13 Ir C10 61.53(16)
H1 Ir P 75.7(14)
C11 Ir P 167.79(12)
C12 Ir P 129.63(12)
C13 Ir P 107.25(11)
C10 Ir P 146.33(15)
H1 Ir C14 159.9(16)
C11 Ir C14 62.15(18)
C12 Ir C14 62.30(18)
C13 Ir C14 36.87(17)
C10 Ir C14 36.08(15)
P Ir C14 115.31(12)
H1 Ir S 82.3(15)
C11 Ir S 105.38(12)
C12 Ir S 142.81(12)
C13 Ir S 150.80(12)
C10 Ir S 92.55(13)
P Ir S 86.64(4)
C14 Ir S 114.04(13)
C2 S Ir 104.03(14)
C3 P C21 104.79(19)
C3 P C24 107.49(19)
C21 P C24 106.0(2)
C3 P Ir 107.27(13)
C21 P Ir 116.73(14)
C24 P Ir 113.90(14)
C31 Si C41 112.5(2)
C31 Si C1 110.6(2)
C41 Si C1 109.9(2)
C2 C1 C7A 102.3(3)
C2 C1 Si 110.5(3)
C7A C1 Si 112.8(3)
C3 C2 C1 111.2(4)
C3 C2 S 124.6(3)
C1 C2 S 124.2(3)
C2 C3 C3A 108.7(4)
C2 C3 P 116.8(3)
C3A C3 P 134.4(3)
C4 C3A C7A 118.9(4)
C4 C3A C3 132.4(4)
C7A C3A C3 108.6(3)
C5 C4 C3A 119.5(4)
C4 C5 C6 121.1(4)
C7 C6 C5 120.1(5)
C7A C7 C6 118.8(4)
C7 C7A C3A 121.6(4)
C7 C7A C1 129.3(4)
C3A C7A C1 109.1(4)
C14 C10 C11 109.7(4)
C14 C10 C15 125.7(6)
C11 C10 C15 124.6(5)
C14 C10 Ir 74.6(2)
C11 C10 Ir 68.8(2)
C15 C10 Ir 125.7(4)
C10 C11 C12 107.6(4)
C10 C11 C16 125.6(5)
C12 C11 C16 126.5(5)
C10 C11 Ir 73.5(2)
C12 C11 Ir 71.8(2)
C16 C11 Ir 125.2(3)
C11 C12 C13 107.1(4)
C11 C12 C17 126.5(4)
C13 C12 C17 126.0(4)
C11 C12 Ir 70.1(2)
C13 C12 Ir 72.3(2)
C17 C12 Ir 127.8(4)
C12 C13 C14 108.6(4)
C12 C13 C18 125.4(4)
C14 C13 C18 125.0(4)
C12 C13 Ir 69.9(2)
C14 C13 Ir 74.5(3)
C18 C13 Ir 130.6(3)
C10 C14 C13 106.9(5)
C10 C14 C19 126.4(5)
C13 C14 C19 126.4(5)
C10 C14 Ir 69.3(2)
C13 C14 Ir 68.7(2)
C19 C14 Ir 132.3(4)
C23 C21 C22 111.3(4)
C23 C21 P 111.1(3)
C22 C21 P 110.6(3)
C25 C24 C26 110.3(5)
C25 C24 P 117.5(3)
C26 C24 P 108.0(3)
C32 C31 C36 117.2(5)
C32 C31 Si 120.2(4)
C36 C31 Si 122.6(4)
C33 C32 C31 122.2(6)
C34 C33 C32 119.9(5)
C33 C34 C35 119.6(5)
C36 C35 C34 120.2(6)
C35 C36 C31 120.8(5)
C42 C41 C46 117.7(4)
C42 C41 Si 120.4(4)
C46 C41 Si 121.7(4)
C41 C42 C43 120.7(5)
C44 C43 C42 120.1(6)
C45 C44 C43 120.5(5)
C44 C45 C46 119.1(6)
C45 C46 C41 121.8(6)

loop_
_geom_bond_atom_site_label_1
_geom_bond_atom_site_label_2
_geom_bond_distance
Ir H1 1.574(19)
Ir C11 2.188(4)
Ir C12 2.211(5)
Ir C13 2.242(4)
Ir C10 2.250(3)
Ir P 2.2668(10)
Ir C14 2.320(4)
Ir S 2.3447(11)
S C2 1.729(4)
P C3 1.797(4)
P C21 1.848(4)
P C24 1.854(4)
Si C31 1.871(5)
Si C41 1.887(4)
Si C1 1.900(4)
C1 C2 1.503(6)
C1 C7A 1.513(6)
C2 C3 1.367(5)
C3 C3A 1.459(6)
C3A C4 1.400(5)
C3A C7A 1.407(6)
C4 C5 1.379(6)
C5 C6 1.402(7)
C6 C7 1.390(7)
C7 C7A 1.388(6)
C10 C14 1.417(6)
C10 C11 1.433(8)
C10 C15 1.490(7)
C11 C12 1.438(6)
C11 C16 1.504(7)
C12 C13 1.443(6)
C12 C17 1.496(7)
C13 C14 1.444(7)
C13 C18 1.498(6)
C14 C19 1.488(8)
C21 C23 1.519(6)
C21 C22 1.526(6)
C24 C25 1.502(6)
C24 C26 1.535(7)
C31 C32 1.384(7)
C31 C36 1.405(7)
C32 C33 1.376(8)
C33 C34 1.372(9)
C34 C35 1.390(9)
C35 C36 1.381(7)
C41 C42 1.387(7)
C41 C46 1.401(7)
C42 C43 1.400(7)
C43 C44 1.381(9)
C44 C45 1.370(9)
C45 C46 1.395(7)

loop_
_geom_torsion_atom_site_label_1
_geom_torsion_atom_site_label_2
_geom_torsion_atom_site_label_3
_geom_torsion_atom_site_label_4
_geom_torsion
H1 Ir S C2 -69.7(14)
C11 Ir S C2 -171.5(2)
C12 Ir S C2 -162.1(2)
C13 Ir S C2 126.6(3)
C10 Ir S C2 152.6(2)
P Ir S C2 6.34(16)
C14 Ir S C2 122.6(2)
H1 Ir P C3 75.9(16)
C11 Ir P C3 162.8(6)
C12 Ir P C3 163.9(2)
C13 Ir P C3 -160.85(18)
C10 Ir P C3 -96.6(3)
C14 Ir P C3 -122.1(2)
S Ir P C3 -7.03(14)
H1 Ir P C21 -41.3(16)
C11 Ir P C21 45.7(7)
C12 Ir P C21 46.8(2)
C13 Ir P C21 82.02(19)
C10 Ir P C21 146.3(3)
C14 Ir P C21 120.8(2)
S Ir P C21 -124.16(15)
H1 Ir P C24 -165.3(16)
C11 Ir P C24 -78.3(7)
C12 Ir P C24 -77.3(2)
C13 Ir P C24 -42.0(2)
C10 Ir P C24 22.2(3)
C14 Ir P C24 -3.3(2)
S Ir P C24 111.79(17)
C31 Si C1 C2 59.0(3)
C41 Si C1 C2 -176.3(3)
C31 Si C1 C7A -54.8(4)
C41 Si C1 C7A 69.9(3)
C7A C1 C2 C3 2.9(5)
Si C1 C2 C3 -117.4(4)
C7A C1 C2 S -176.8(3)
Si C1 C2 S 62.9(4)
Ir S C2 C3 -4.5(4)
Ir S C2 C1 175.1(3)
C1 C2 C3 C3A -2.3(5)
S C2 C3 C3A 177.4(3)
C1 C2 C3 P 179.0(3)
S C2 C3 P -1.3(5)
C21 P C3 C2 131.4(3)
C24 P C3 C2 -116.2(3)
Ir P C3 C2 6.7(4)
C21 P C3 C3A -46.9(4)
C24 P C3 C3A 65.6(4)
Ir P C3 C3A -171.6(4)
C2 C3 C3A C4 -177.6(4)
P C3 C3A C4 0.8(7)
C2 C3 C3A C7A 0.7(5)
P C3 C3A C7A 179.1(3)
C7A C3A C4 C5 0.8(6)
C3 C3A C4 C5 178.9(4)
C3A C4 C5 C6 0.2(7)
C4 C5 C6 C7 -1.0(8)
C5 C6 C7 C7A 0.8(7)
C6 C7 C7A C3A 0.2(7)
C6 C7 C7A C1 179.3(4)
C4 C3A C7A C7 -1.0(6)
C3 C3A C7A C7 -179.6(4)
C4 C3A C7A C1 179.7(4)
C3 C3A C7A C1 1.2(4)
C2 C1 C7A C7 178.4(4)
Si C1 C7A C7 -62.8(5)
C2 C1 C7A C3A -2.4(4)
Si C1 C7A C3A 116.3(3)
H1 Ir C10 C14 150(2)
C11 Ir C10 C14 118.7(5)
C12 Ir C10 C14 79.8(3)
C13 Ir C10 C14 36.8(3)
P Ir C10 C14 -41.4(5)
S Ir C10 C14 -129.1(3)
H1 Ir C10 C11 31(2)
C12 Ir C10 C11 -38.9(3)
C13 Ir C10 C11 -82.0(3)
P Ir C10 C11 -160.1(2)
C14 Ir C10 C11 -118.7(5)
S Ir C10 C11 112.1(2)
H1 Ir C10 C15 -87(2)
C11 Ir C10 C15 -118.1(6)
C12 Ir C10 C15 -157.0(6)
C13 Ir C10 C15 159.9(6)
P Ir C10 C15 81.8(5)
C14 Ir C10 C15 123.2(7)
S Ir C10 C15 -6.0(5)
C14 C10 C11 C12 0.3(5)
C15 C10 C11 C12 -176.3(4)
Ir C10 C11 C12 64.1(3)
C14 C10 C11 C16 174.3(4)
C15 C10 C11 C16 -2.3(7)
Ir C10 C11 C16 -121.9(5)
C14 C10 C11 Ir -63.9(3)
C15 C10 C11 Ir 119.5(5)
H1 Ir C11 C10 -159.2(15)
C12 Ir C11 C10 115.5(4)
C13 Ir C11 C10 77.4(3)
P Ir C11 C10 116.8(6)
C14 Ir C11 C10 35.7(2)
S Ir C11 C10 -73.7(2)
H1 Ir C11 C12 85.3(15)
C13 Ir C11 C12 -38.0(3)
C10 Ir C11 C12 -115.5(4)
P Ir C11 C12 1.4(8)
C14 Ir C11 C12 -79.7(3)
S Ir C11 C12 170.9(2)
H1 Ir C11 C16 -36.9(16)
C12 Ir C11 C16 -122.2(6)
C13 Ir C11 C16 -160.2(6)
C10 Ir C11 C16 122.3(6)
P Ir C11 C16 -120.9(6)
C14 Ir C11 C16 158.1(6)
S Ir C11 C16 48.6(5)
C10 C11 C12 C13 -2.1(5)
C16 C11 C12 C13 -176.0(4)
Ir C11 C12 C13 63.2(3)
C10 C11 C12 C17 171.8(5)
C16 C11 C12 C17 -2.2(8)
Ir C11 C12 C17 -122.9(5)
C10 C11 C12 Ir -65.3(3)
C16 C11 C12 Ir 120.7(5)
H1 Ir C12 C11 -101.9(14)
C13 Ir C12 C11 116.4(4)
C10 Ir C12 C11 38.4(3)
P Ir C12 C11 -179.6(2)
C14 Ir C12 C11 79.3(3)
S Ir C12 C11 -14.7(4)
H1 Ir C12 C13 141.7(14)
C11 Ir C12 C13 -116.4(4)
C10 Ir C12 C13 -78.0(3)
P Ir C12 C13 63.9(3)
C14 Ir C12 C13 -37.1(3)
S Ir C12 C13 -131.1(2)
H1 Ir C12 C17 19.4(14)
C11 Ir C12 C17 121.3(5)
C13 Ir C12 C17 -122.3(5)
C10 Ir C12 C17 159.7(5)
P Ir C12 C17 -58.3(5)
C14 Ir C12 C17 -159.4(5)
S Ir C12 C17 106.7(4)
C11 C12 C13 C14 3.1(5)
C17 C12 C13 C14 -170.8(5)
Ir C12 C13 C14 64.9(3)
C11 C12 C13 C18 172.1(4)
C17 C12 C13 C18 -1.8(8)
Ir C12 C13 C18 -126.2(4)
C11 C12 C13 Ir -61.8(3)
C17 C12 C13 Ir 124.3(5)
H1 Ir C13 C12 -49.0(17)
C11 Ir C13 C12 38.4(3)
C10 Ir C13 C12 81.0(3)
P Ir C13 C12 -133.6(2)
C14 Ir C13 C12 117.0(4)
S Ir C13 C12 111.0(3)
H1 Ir C13 C14 -166.1(17)
C11 Ir C13 C14 -78.7(3)
C12 Ir C13 C14 -117.0(4)
C10 Ir C13 C14 -36.0(3)
P Ir C13 C14 109.4(3)
S Ir C13 C14 -6.1(4)
H1 Ir C13 C18 70.8(18)
C11 Ir C13 C18 158.2(5)
C12 Ir C13 C18 119.9(5)
C10 Ir C13 C18 -159.1(5)
P Ir C13 C18 -13.7(4)
C14 Ir C13 C18 -123.1(5)
S Ir C13 C18 -129.1(4)
C11 C10 C14 C13 1.7(5)
C15 C10 C14 C13 178.2(4)
Ir C10 C14 C13 -58.6(3)
C11 C10 C14 C19 -171.8(5)
C15 C10 C14 C19 4.7(8)
Ir C10 C14 C19 127.9(5)
C11 C10 C14 Ir 60.3(3)
C15 C10 C14 Ir -123.2(5)
C12 C13 C14 C10 -3.0(5)
C18 C13 C14 C10 -172.0(4)
Ir C13 C14 C10 59.0(3)
C12 C13 C14 C19 170.5(5)
C18 C13 C14 C19 1.5(8)
Ir C13 C14 C19 -127.5(5)
C12 C13 C14 Ir -62.0(3)
C18 C13 C14 Ir 129.0(4)
H1 Ir C14 C10 -84(4)
C11 Ir C14 C10 -37.3(4)
C12 Ir C14 C10 -80.6(4)
C13 Ir C14 C10 -118.7(5)
P Ir C14 C10 156.1(3)
S Ir C14 C10 58.0(4)
H1 Ir C14 C13 35(4)
C11 Ir C14 C13 81.4(3)
C12 Ir C14 C13 38.1(3)
C10 Ir C14 C13 118.7(5)
P Ir C14 C13 -85.2(3)
S Ir C14 C13 176.8(2)
H1 Ir C14 C19 155(4)
C11 Ir C14 C19 -158.2(6)
C12 Ir C14 C19 158.4(6)
C13 Ir C14 C19 120.3(6)
C10 Ir C14 C19 -120.9(7)
P Ir C14 C19 35.2(5)
S Ir C14 C19 -62.9(5)
C3 P C21 C23 -176.3(3)
C24 P C21 C23 70.2(4)
Ir P C21 C23 -57.8(4)
C3 P C21 C22 -52.1(4)
C24 P C21 C22 -165.6(3)
Ir P C21 C22 66.3(3)
C3 P C24 C25 -74.6(5)
C21 P C24 C25 37.1(5)
Ir P C24 C25 166.7(4)
C3 P C24 C26 50.9(4)
C21 P C24 C26 162.5(3)
Ir P C24 C26 -67.8(3)
C41 Si C31 C32 117.9(4)
C1 Si C31 C32 -118.8(4)
C41 Si C31 C36 -62.5(4)
C1 Si C31 C36 60.8(4)
C36 C31 C32 C33 0.5(8)
Si C31 C32 C33 -179.9(4)
C31 C32 C33 C34 -1.9(8)
C32 C33 C34 C35 1.3(8)
C33 C34 C35 C36 0.7(8)
C34 C35 C36 C31 -2.0(8)
C32 C31 C36 C35 1.5(7)
Si C31 C36 C35 -178.1(4)
C31 Si C41 C42 -28.1(4)
C1 Si C41 C42 -151.8(4)
C31 Si C41 C46 157.9(4)
C1 Si C41 C46 34.2(4)
C46 C41 C42 C43 0.0(7)
Si C41 C42 C43 -174.2(4)
C41 C42 C43 C44 -1.7(8)
C42 C43 C44 C45 1.9(9)
C43 C44 C45 C46 -0.5(8)
C44 C45 C46 C41 -1.1(8)
C42 C41 C46 C45 1.4(7)
Si C41 C46 C45 175.5(4)
